data_4082601
loop_
_publ_author_name
'Pienkos, Jared A.'
'Knisely, Anne T.'
'Liebov, Benjamin K.'
'Teran, Victor'
'Zottig, Victor E.'
'Sabat, Michal'
'Myers, William H.'
'Harman, W. Dean'

_publ_section_title
;
 Tungsten-Mediated Selective Ring Opening of Vinylcyclopropanes
;
_journal_issue 1
_journal_name_full Organometallics
_journal_page_first 267
_journal_paper_doi 10.1021/om4010115
_journal_volume 33
_journal_year 2014
_chemical_formula_sum 'C27 H41 B F3 N8 O8 P S W'
_chemical_formula_weight 920.37
_chemical_name_systematic
; 
 ? 
;
_space_group_IT_number 2
_symmetry_cell_setting triclinic
_symmetry_space_group_name_Hall '-P 1'
_symmetry_space_group_name_H-M 'P -1'
_atom_sites_solution_hydrogens geom
_atom_sites_solution_primary direct
_atom_sites_solution_secondary difmap
_audit_creation_method SHELXL-97
_cell_angle_alpha 87.13
_cell_angle_beta 87.5670(10)
_cell_angle_gamma 85.0440(10)
_cell_formula_units_Z 2
_cell_length_a 8.22560(10)
_cell_length_b 11.7447(2)
_cell_length_c 18.6276(3)
_cell_measurement_reflns_used 9962
_cell_measurement_temperature 153(2)
_cell_measurement_theta_max 30.72
_cell_measurement_theta_min 2.68
_cell_volume 1789.27(5)
_computing_cell_refinement 'Bruker SAINT'
_computing_data_collection 'Bruker APEX2'
_computing_data_reduction 'Bruker SAINT'
_computing_molecular_graphics 'Bruker SHELXTL'
_computing_publication_material 'Bruker SHELXTL'
_computing_structure_refinement 'SHELXL-97 (Sheldrick, 2008)'
_computing_structure_solution 'SHELXS-97 (Sheldrick, 2008)'
_diffrn_ambient_temperature 153(2)
_diffrn_measured_fraction_theta_full 0.968
_diffrn_measured_fraction_theta_max 0.968
_diffrn_measurement_device_type 'Bruker APEX-II CCD'
_diffrn_measurement_method '\f and \w scans'
_diffrn_radiation_monochromator graphite
_diffrn_radiation_source 'fine-focus sealed tube'
_diffrn_radiation_type MoK\a
_diffrn_radiation_wavelength 0.71073
_diffrn_reflns_av_R_equivalents 0.0212
_diffrn_reflns_av_sigmaI/netI 0.0324
_diffrn_reflns_limit_h_max 12
_diffrn_reflns_limit_h_min -9
_diffrn_reflns_limit_k_max 16
_diffrn_reflns_limit_k_min -17
_diffrn_reflns_limit_l_max 27
_diffrn_reflns_limit_l_min -27
_diffrn_reflns_number 20528
_diffrn_reflns_theta_full 35.09
_diffrn_reflns_theta_max 35.09
_diffrn_reflns_theta_min 1.10
_exptl_absorpt_coefficient_mu 3.404
_exptl_absorpt_correction_T_max 0.4600
_exptl_absorpt_correction_T_min 0.3289
_exptl_absorpt_correction_type empirical
_exptl_absorpt_process_details 'Bruker SADABS'
_exptl_crystal_colour yellow
_exptl_crystal_density_diffrn 1.708
_exptl_crystal_density_meas ?
_exptl_crystal_density_method 'not measured'
_exptl_crystal_description prism
_exptl_crystal_F_000 920
_exptl_crystal_size_max 0.42
_exptl_crystal_size_mid 0.33
_exptl_crystal_size_min 0.27
_refine_diff_density_max 2.076
_refine_diff_density_min -2.163
_refine_diff_density_rms 0.146
_refine_ls_extinction_coef 0
_refine_ls_extinction_method none
_refine_ls_goodness_of_fit_ref 1.144
_refine_ls_hydrogen_treatment mixed
_refine_ls_matrix_type full
_refine_ls_number_parameters 507
_refine_ls_number_reflns 15342
_refine_ls_number_restraints 0
_refine_ls_restrained_S_all 1.144
_refine_ls_R_factor_all 0.0510
_refine_ls_R_factor_gt 0.0436
_refine_ls_shift/su_max 0.001
_refine_ls_shift/su_mean 0.000
_refine_ls_structure_factor_coef Fsqd
_refine_ls_weighting_details 'calc w=1/[\s^2^(Fo^2^)+(0.1000P)^2^+0.0494P] where P=(Fo^2^+2Fc^2^)/3'
_refine_ls_weighting_scheme calc
_refine_ls_wR_factor_gt 0.1329
_refine_ls_wR_factor_ref 0.1425
_reflns_number_gt 9542
_reflns_number_total 15342
_reflns_threshold_expression >2sigma(I)
_cod_data_source_file om4010115_si_002.cif
_cod_data_source_block C27H41BF3N8O8PSW
_cod_depositor_comments
;
The following automatic conversions were performed:

'_symmetry_cell_setting' value 'Triclinic' changed to 'triclinic'
according to
/usr/data/users/saulius/automatic-downloads/current/ACS/lib/dictionaries/cif_core.dic
dictionary named 'cif_core.dic' version 2.4.2 from 2011-04-26.

Automatic conversion script
Id: cif_fix_values 2281 2013-09-26 08:29:07Z andrius 

The following automatic conversions were performed:

'_exptl_crystal_density_meas' value 'not measured' was changed to '?'
- the value is perceived as not measured.

Automatic conversion script
Id: cif_fix_values 3008 2015-01-20 13:52:24Z robertas 
;
_cod_original_sg_symbol_H-M P-1
_cod_database_code 4082601

loop_
_symmetry_equiv_pos_as_xyz
'x, y, z'
'-x, -y, -z'

loop_
_atom_site_label
_atom_site_type_symbol
_atom_site_fract_x
_atom_site_fract_y
_atom_site_fract_z
_atom_site_U_iso_or_equiv
_atom_site_adp_type
_atom_site_occupancy
_atom_site_symmetry_multiplicity
_atom_site_calc_flag
_atom_site_refinement_flags
W W 1.049496(17) 0.203159(11) 0.225906(8) 0.03035(7) Uani 1 1 d .
S1A S 0.5241(4) 0.7337(3) 0.1946(2) 0.0488(7) Uani 0.50 1 d P
S1B S 0.5153(4) 0.6973(3) 0.22026(19) 0.0455(6) Uani 0.50 1 d P
P1 P 0.95523(19) 0.00734(10) 0.25633(9) 0.0498(3) Uani 1 1 d .
F1 F 0.7789(5) 0.6697(5) 0.1281(2) 0.0871(15) Uani 1 1 d .
F2 F 0.5532(8) 0.6705(9) 0.0749(3) 0.161(4) Uani 1 1 d .
F3A F 0.6298(13) 0.5316(7) 0.1532(6) 0.091(3) Uani 0.50 1 d P
F3B F 0.6145(18) 0.8403(16) 0.1277(10) 0.114(6) Uani 0.50 1 d P
O1 O 0.5760(8) 0.3581(10) 0.4094(3) 0.150(4) Uani 1 1 d .
O2 O 0.7712(9) 0.4509(4) 0.4423(4) 0.092(2) Uani 1 1 d .
O3 O 0.7152(7) 0.0676(4) 0.4836(3) 0.0781(16) Uani 1 1 d .
O4 O 0.6222(6) 0.2091(4) 0.5516(2) 0.0631(12) Uani 1 1 d .
O5 O 1.3697(5) 0.1503(4) 0.2929(2) 0.0578(11) Uani 1 1 d .
O6 O 0.3600(8) 0.7276(8) 0.2026(5) 0.141(4) Uani 1 1 d .
O7 O 0.6183(8) 0.7243(6) 0.2658(3) 0.0856(19) Uani 1 1 d .
O8A O 0.552(2) 0.8424(12) 0.1661(15) 0.129(9) Uani 0.50 1 d P
O8B O 0.5242(15) 0.5728(8) 0.2265(5) 0.070(3) Uani 0.50 1 d P
N1 N 1.0799(5) 0.5107(3) 0.3113(2) 0.0399(8) Uani 1 1 d .
N2 N 1.1605(5) 0.1119(3) 0.1337(2) 0.0330(7) Uani 1 1 d .
N3 N 1.1197(6) 0.1408(4) 0.0651(2) 0.0440(9) Uani 1 1 d .
N4 N 0.8268(5) 0.2325(4) 0.1596(3) 0.0467(10) Uani 1 1 d .
N5 N 0.8441(6) 0.2465(4) 0.0871(3) 0.0545(12) Uani 1 1 d .
N6 N 1.1365(4) 0.3409(3) 0.15447(19) 0.0335(7) Uani 1 1 d .
N7 N 1.0967(5) 0.3499(4) 0.0828(2) 0.0412(9) Uani 1 1 d .
N8 N 1.2383(5) 0.1735(3) 0.26879(19) 0.0352(8) Uani 1 1 d .
C1 C 0.9409(12) 0.2029(4) 0.4029(4) 0.080(3) Uani 1 1 d .
H1 H 0.9403 0.1196 0.4088 0.096 Uiso 1 1 calc R
C2 C 1.1051(11) 0.2302(6) 0.4169(3) 0.074(2) Uani 1 1 d .
H2 H 1.1796 0.1788 0.3884 0.088 Uiso 1 1 calc R
C3 C 1.1405(8) 0.3506(7) 0.3927(3) 0.0613(18) Uani 1 1 d .
H3A H 1.1153 0.3993 0.4330 0.074 Uiso 1 1 calc R
H3B H 1.2568 0.3506 0.3817 0.074 Uiso 1 1 calc R
C4 C 1.0522(5) 0.4039(4) 0.3293(2) 0.0333(8) Uani 1 1 d .
C5 C 0.9367(6) 0.3464(4) 0.2927(2) 0.0355(8) Uani 1 1 d .
C6 C 0.8913(7) 0.2365(4) 0.3242(4) 0.0483(13) Uani 1 1 d .
C7 C 1.1551(18) 0.2100(8) 0.4963(3) 0.126(5) Uani 1 1 d .
H7A H 1.1272 0.2785 0.5218 0.089 Uiso 1 1 calc R
H7B H 1.2707 0.1904 0.4976 0.089 Uiso 1 1 calc R
H7C H 1.0984 0.1487 0.5186 0.089 Uiso 1 1 calc R
C8 C 0.8174(8) 0.2555(5) 0.4623(3) 0.0487(12) Uani 1 1 d .
H8 H 0.8825 0.2802 0.5006 0.058 Uiso 1 1 calc R
C9 C 0.7081(7) 0.3595(5) 0.4359(3) 0.0476(12) Uani 1 1 d .
C10 C 0.6504(15) 0.5533(7) 0.4086(5) 0.092(3) Uani 1 1 d .
H10A H 0.6195 0.5339 0.3619 0.098 Uiso 1 1 calc R
H10B H 0.7052 0.6224 0.4043 0.098 Uiso 1 1 calc R
H10C H 0.5545 0.5646 0.4394 0.09 Uiso 1 1 calc R
C11 C 0.7077(8) 0.1660(5) 0.4964(3) 0.0477(12) Uani 1 1 d .
C12 C 0.5246(10) 0.1290(8) 0.5935(4) 0.078(2) Uani 1 1 d .
H12A H 0.4237 0.1234 0.5703 0.087 Uiso 1 1 calc R
H12B H 0.5020 0.1561 0.6410 0.087 Uiso 1 1 calc R
H12C H 0.5841 0.0551 0.5967 0.087 Uiso 1 1 calc R
C13 C 1.1971(10) 0.5731(8) 0.3489(4) 0.080(2) Uani 1 1 d .
H13A H 1.1435 0.6070 0.3904 0.096 Uiso 1 1 calc R
H13B H 1.2371 0.6320 0.3170 0.096 Uiso 1 1 calc R
H13C H 1.2869 0.5208 0.3637 0.096 Uiso 1 1 calc R
C14 C 0.9893(8) 0.5800(4) 0.2568(3) 0.0525(13) Uani 1 1 d .
H14A H 0.9709 0.5337 0.2174 0.079 Uiso 1 1 calc R
H14B H 1.0509 0.6424 0.2398 0.079 Uiso 1 1 calc R
H14C H 0.8862 0.6097 0.2774 0.079 Uiso 1 1 calc R
C15 C 1.2129(9) 0.0775(6) 0.0196(3) 0.0601(16) Uani 1 1 d .
H15 H 1.2091 0.0833 -0.0303 0.072 Uiso 1 1 calc R
C16 C 1.3166(7) 0.0013(5) 0.0591(3) 0.0527(13) Uani 1 1 d .
H16 H 1.3932 -0.0548 0.0421 0.063 Uiso 1 1 calc R
C17 C 1.2801(6) 0.0281(4) 0.1291(3) 0.0388(9) Uani 1 1 d .
H17 H 1.3322 -0.0078 0.1685 0.047 Uiso 1 1 calc R
C18 C 0.6955(9) 0.2531(5) 0.0568(5) 0.078(3) Uani 1 1 d .
H18 H 0.6761 0.2628 0.0080 0.094 Uiso 1 1 calc R
C19 C 0.5804(8) 0.2429(6) 0.1111(6) 0.089(3) Uani 1 1 d .
H19 H 0.4683 0.2438 0.1061 0.086 Uiso 1 1 calc R
C20 C 0.6627(7) 0.2308(5) 0.1757(5) 0.069(2) Uani 1 1 d .
H20 H 0.6145 0.2230 0.2215 0.083 Uiso 1 1 calc R
C21 C 1.1718(7) 0.4374(6) 0.0498(3) 0.0535(14) Uani 1 1 d .
H21 H 1.1631 0.4614 0.0017 0.064 Uiso 1 1 calc R
C22 C 1.2623(8) 0.4847(5) 0.0985(4) 0.0572(14) Uani 1 1 d .
H22 H 1.3264 0.5458 0.0903 0.069 Uiso 1 1 calc R
C23 C 1.2384(7) 0.4218(4) 0.1635(3) 0.0451(11) Uani 1 1 d .
H23 H 1.2862 0.4343 0.2065 0.054 Uiso 1 1 calc R
C24 C 0.9496(10) -0.0829(6) 0.1809(4) 0.073(2) Uani 1 1 d .
H24A H 1.0574 -0.0955 0.1594 0.098 Uiso 1 1 calc R
H24B H 0.8775 -0.0461 0.1460 0.098 Uiso 1 1 calc R
H24C H 0.9110 -0.1549 0.1972 0.098 Uiso 1 1 calc R
C25 C 0.7544(11) -0.0050(6) 0.2985(6) 0.094(3) Uani 1 1 d .
H25A H 0.6733 0.0347 0.2688 0.094 Uiso 1 1 calc R
H25B H 0.7494 0.0279 0.3447 0.094 Uiso 1 1 calc R
H25C H 0.7341 -0.0843 0.3043 0.094 Uiso 1 1 calc R
C26 C 1.0860(12) -0.0797(5) 0.3163(4) 0.078(2) Uani 1 1 d .
H26A H 1.0352 -0.1480 0.3312 0.082 Uiso 1 1 calc R
H26B H 1.1036 -0.0376 0.3578 0.082 Uiso 1 1 calc R
H26C H 1.1889 -0.0998 0.2919 0.082 Uiso 1 1 calc R
C27A C 0.6339(13) 0.6410(13) 0.1322(6) 0.052(3) Uani 0.50 1 d P
C27B C 0.6067(16) 0.7302(15) 0.1345(8) 0.064(3) Uani 0.50 1 d P
B1 B 1.0105(8) 0.2550(6) 0.0490(4) 0.0512(14) Uani 1 1 d .
H1B H 0.967(9) 0.266(6) -0.015(4) 0.07(2) Uiso 1 1 d .
H5 H 0.836(4) 0.386(3) 0.2717(18) 0.011(7) Uiso 1 1 d .
H6 H 0.835(4) 0.227(2) 0.2982(14) 0.018(5) Uiso 1 1 d .

loop_
_atom_site_aniso_label
_atom_site_aniso_U_11
_atom_site_aniso_U_22
_atom_site_aniso_U_33
_atom_site_aniso_U_23
_atom_site_aniso_U_13
_atom_site_aniso_U_12
W 0.02469(10) 0.02269(9) 0.04220(11) 0.00154(6) 0.01079(6) -0.00124(6)
S1A 0.0439(15) 0.0438(16) 0.0561(18) 0.0093(12) -0.0026(14) 0.0050(12)
S1B 0.0382(13) 0.0491(17) 0.0495(16) 0.0063(13) 0.0007(12) -0.0123(12)
P1 0.0530(8) 0.0250(5) 0.0701(9) -0.0028(5) 0.0271(7) -0.0096(5)
F1 0.055(2) 0.160(5) 0.050(2) -0.009(2) 0.0029(17) -0.031(3)
F2 0.113(5) 0.326(11) 0.059(3) 0.057(5) -0.046(3) -0.114(6)
F3A 0.090(7) 0.052(5) 0.136(9) -0.038(5) -0.009(6) -0.006(4)
F3B 0.070(8) 0.124(11) 0.147(13) 0.081(10) -0.029(7) -0.039(8)
O1 0.065(4) 0.315(13) 0.055(3) 0.007(5) -0.007(3) 0.074(6)
O2 0.131(6) 0.046(3) 0.096(4) -0.016(3) 0.054(4) -0.013(3)
O3 0.084(4) 0.049(2) 0.103(4) -0.011(2) 0.032(3) -0.032(2)
O4 0.070(3) 0.076(3) 0.044(2) -0.0073(19) 0.0268(19) -0.022(2)
O5 0.050(2) 0.078(3) 0.0413(18) -0.0026(18) -0.0070(16) 0.024(2)
O6 0.045(3) 0.175(8) 0.189(8) 0.093(7) 0.015(4) -0.002(4)
O7 0.080(4) 0.105(5) 0.062(3) 0.011(3) 0.013(3) 0.024(3)
O8A 0.089(13) 0.040(6) 0.26(3) 0.012(11) -0.074(15) 0.007(7)
O8B 0.097(8) 0.058(5) 0.062(5) 0.008(4) -0.016(5) -0.041(5)
N1 0.039(2) 0.0354(18) 0.046(2) -0.0072(15) 0.0024(16) -0.0063(15)
N2 0.0332(18) 0.0312(17) 0.0340(16) -0.0037(13) 0.0041(13) -0.0008(14)
N3 0.045(2) 0.042(2) 0.043(2) 0.0005(16) -0.0031(17) 0.0049(18)
N4 0.0280(19) 0.038(2) 0.075(3) -0.004(2) 0.0007(19) -0.0051(16)
N5 0.035(2) 0.042(2) 0.087(4) -0.001(2) -0.021(2) -0.0004(17)
N6 0.0289(16) 0.0329(17) 0.0375(17) 0.0033(13) 0.0087(13) -0.0032(13)
N7 0.037(2) 0.043(2) 0.044(2) 0.0138(16) -0.0044(16) -0.0070(17)
N8 0.0358(18) 0.0345(17) 0.0326(16) 0.0031(13) 0.0077(14) 0.0065(14)
C1 0.139(7) 0.024(2) 0.066(4) 0.010(2) 0.068(4) 0.015(3)
C2 0.105(6) 0.060(4) 0.042(3) 0.016(2) 0.027(3) 0.047(4)
C3 0.044(3) 0.091(5) 0.040(2) 0.012(3) 0.006(2) 0.030(3)
C4 0.0292(18) 0.036(2) 0.0322(18) 0.0034(14) 0.0065(14) 0.0060(15)
C5 0.032(2) 0.0272(18) 0.046(2) 0.0011(15) 0.0120(17) -0.0006(15)
C6 0.042(3) 0.031(2) 0.070(4) -0.004(2) 0.028(3) -0.0052(19)
C7 0.241(14) 0.080(5) 0.036(3) 0.012(3) 0.016(5) 0.083(8)
C8 0.057(3) 0.049(3) 0.041(2) -0.006(2) 0.002(2) -0.004(2)
C9 0.051(3) 0.052(3) 0.034(2) 0.0029(18) 0.0187(19) 0.014(2)
C10 0.139(9) 0.046(4) 0.088(6) 0.008(3) -0.011(6) 0.010(5)
C11 0.054(3) 0.056(3) 0.033(2) 0.0007(19) 0.005(2) -0.010(2)
C12 0.076(5) 0.109(6) 0.049(3) 0.017(4) 0.017(3) -0.028(4)
C13 0.065(4) 0.102(6) 0.082(5) -0.042(4) 0.004(4) -0.039(4)
C14 0.062(3) 0.025(2) 0.067(3) 0.009(2) 0.006(3) 0.005(2)
C15 0.068(4) 0.070(4) 0.043(3) -0.021(3) -0.007(3) 0.005(3)
C16 0.047(3) 0.058(3) 0.052(3) -0.019(2) 0.006(2) 0.002(2)
C17 0.032(2) 0.033(2) 0.049(2) -0.0027(17) 0.0097(18) 0.0032(17)
C18 0.051(4) 0.043(3) 0.144(7) -0.013(4) -0.051(4) 0.004(3)
C19 0.029(3) 0.055(4) 0.185(9) -0.032(5) -0.029(4) 0.001(2)
C20 0.027(2) 0.047(3) 0.135(7) -0.017(4) 0.007(3) -0.009(2)
C21 0.044(3) 0.056(3) 0.057(3) 0.025(3) 0.005(2) -0.005(2)
C22 0.052(3) 0.047(3) 0.073(4) 0.010(3) 0.016(3) -0.019(2)
C23 0.042(3) 0.038(2) 0.056(3) -0.0032(19) 0.015(2) -0.015(2)
C24 0.084(5) 0.051(3) 0.088(5) -0.015(3) 0.016(4) -0.038(3)
C25 0.085(5) 0.044(3) 0.152(8) -0.009(4) 0.069(5) -0.033(3)
C26 0.127(7) 0.031(3) 0.070(4) 0.010(2) 0.026(4) 0.004(3)
C27A 0.036(5) 0.084(9) 0.037(5) -0.014(5) -0.005(4) -0.006(5)
C27B 0.039(6) 0.088(10) 0.064(7) 0.010(7) -0.017(5) -0.010(6)
B1 0.046(3) 0.054(3) 0.053(3) 0.006(3) -0.015(3) 0.000(3)

loop_
_atom_type_symbol
_atom_type_description
_atom_type_scat_dispersion_real
_atom_type_scat_dispersion_imag
_atom_type_scat_source
C C 0.0033 0.0016 'International Tables Vol C Tables 4.2.6.8 and 6.1.1.4'
H H 0.0000 0.0000 'International Tables Vol C Tables 4.2.6.8 and 6.1.1.4'
B B 0.0013 0.0007 'International Tables Vol C Tables 4.2.6.8 and 6.1.1.4'
N N 0.0061 0.0033 'International Tables Vol C Tables 4.2.6.8 and 6.1.1.4'
O O 0.0106 0.0060 'International Tables Vol C Tables 4.2.6.8 and 6.1.1.4'
F F 0.0171 0.0103 'International Tables Vol C Tables 4.2.6.8 and 6.1.1.4'
P P 0.1023 0.0942 'International Tables Vol C Tables 4.2.6.8 and 6.1.1.4'
S S 0.1246 0.1234 'International Tables Vol C Tables 4.2.6.8 and 6.1.1.4'
W W -0.8490 6.8722 'International Tables Vol C Tables 4.2.6.8 and 6.1.1.4'

loop_
_geom_angle_atom_site_label_1
_geom_angle_atom_site_label_2
_geom_angle_atom_site_label_3
_geom_angle
N8 W N6 94.34(16)
N8 W N2 87.77(16)
N6 W N2 76.84(14)
N8 W C6 97.9(2)
N6 W C6 122.66(16)
N2 W C6 158.88(19)
N8 W N4 173.03(16)
N6 W N4 83.02(16)
N2 W N4 85.35(17)
C6 W N4 89.0(2)
N8 W C5 99.82(17)
N6 W C5 84.69(14)
N2 W C5 160.54(16)
C6 W C5 38.05(16)
N4 W C5 86.39(18)
N8 W P1 94.19(14)
N6 W P1 155.35(11)
N2 W P1 80.43(11)
C6 W P1 78.87(13)
N4 W P1 85.77(13)
C5 W P1 116.47(11)
S1B S1A C27B 132.8(9)
S1B S1A O6 75.4(6)
C27B S1A O6 125.2(7)
S1B S1A O8A 153.2(13)
C27B S1A O8A 67.8(14)
O6 S1A O8A 108.1(8)
S1B S1A O7 54.0(5)
C27B S1A O7 118.6(6)
O6 S1A O7 115.4(6)
O8A S1A O7 103.3(10)
S1B S1A C27A 98.2(7)
C27B S1A C27A 35.5(8)
O6 S1A C27A 117.5(7)
O8A S1A C27A 103.1(12)
O7 S1A C27A 107.8(5)
S1B S1A F3B 162.8(7)
C27B S1A F3B 43.1(10)
O6 S1A F3B 121.3(6)
O8A S1A F3B 24.9(13)
O7 S1A F3B 110.7(7)
C27A S1A F3B 78.2(8)
S1B S1A O8B 32.1(5)
C27B S1A O8B 103.3(9)
O6 S1A O8B 81.5(6)
O8A S1A O8B 169.5(10)
O7 S1A O8B 75.5(4)
C27A S1A O8B 67.9(6)
F3B S1A O8B 145.6(7)
S1A S1B O7 102.7(6)
S1A S1B O6 77.6(6)
O7 S1B O6 138.6(7)
S1A S1B O8B 134.6(7)
O7 S1B O8B 104.2(6)
O6 S1B O8B 103.8(7)
S1A S1B C27B 32.0(7)
O7 S1B C27B 104.8(5)
O6 S1B C27B 96.6(6)
O8B S1B C27B 105.1(8)
S1A S1B O8A 18.5(9)
O7 S1B O8A 87.6(7)
O6 S1B O8A 81.8(6)
O8B S1B O8A 151.6(9)
C27B S1B O8A 46.6(9)
S1A S1B C27A 63.5(6)
O7 S1B C27A 109.9(4)
O6 S1B C27A 107.0(6)
O8B S1B C27A 73.2(6)
C27B S1B C27A 32.0(6)
O8A S1B C27A 78.5(9)
C26 P1 C24 102.1(4)
C26 P1 C25 102.5(5)
C24 P1 C25 101.6(4)
C26 P1 W 113.8(3)
C24 P1 W 115.1(2)
C25 P1 W 119.3(2)
C27A F1 C27B 43.0(8)
C27A F2 C27B 44.8(8)
C27A F3A O8B 88.5(7)
O8A F3B C27B 85.1(17)
O8A F3B S1A 42.7(14)
C27B F3B S1A 42.5(8)
C9 O2 C10 107.9(7)
C11 O4 C12 115.4(6)
S1B O6 S1A 26.98(19)
S1B O7 S1A 23.28(18)
F3B O8A S1A 112(2)
F3B O8A C27B 60(2)
S1A O8A C27B 52.7(8)
F3B O8A S1B 119(2)
S1A O8A S1B 8.3(4)
C27B O8A S1B 59.6(8)
S1B O8B F3A 104.3(7)
S1B O8B S1A 13.3(2)
F3A O8B S1A 91.7(6)
C4 N1 C14 123.2(4)
C4 N1 C13 122.4(5)
C14 N1 C13 114.2(5)
C17 N2 N3 105.7(4)
C17 N2 W 131.7(3)
N3 N2 W 122.5(3)
C15 N3 N2 110.2(4)
C15 N3 B1 128.8(5)
N2 N3 B1 119.1(4)
N5 N4 C20 106.7(6)
N5 N4 W 119.7(3)
C20 N4 W 133.3(5)
N4 N5 C18 110.3(6)
N4 N5 B1 122.0(4)
C18 N5 B1 127.7(7)
C23 N6 N7 106.6(4)
C23 N6 W 132.8(3)
N7 N6 W 120.4(3)
C21 N7 N6 108.9(5)
C21 N7 B1 128.9(5)
N6 N7 B1 121.0(4)
O5 N8 W 175.1(4)
C2 C1 C6 112.8(5)
C2 C1 C8 109.4(6)
C6 C1 C8 113.9(6)
C1 C2 C3 114.0(5)
C1 C2 C7 115.2(8)
C3 C2 C7 107.7(8)
C4 C3 C2 117.2(7)
N1 C4 C5 121.2(4)
N1 C4 C3 116.0(5)
C5 C4 C3 122.7(5)
C4 C5 C6 117.5(5)
C4 C5 W 114.0(3)
C6 C5 W 70.2(3)
C5 C6 C1 117.9(6)
C5 C6 W 71.8(3)
C1 C6 W 125.0(4)
C9 C8 C11 108.3(5)
C9 C8 C1 114.5(5)
C11 C8 C1 111.8(5)
O1 C9 O2 121.3(8)
O1 C9 C8 126.3(8)
O2 C9 C8 112.4(6)
O3 C11 O4 123.2(6)
O3 C11 C8 126.2(5)
O4 C11 C8 109.7(5)
N3 C15 C16 108.5(5)
C17 C16 C15 104.0(5)
N2 C17 C16 111.7(5)
N5 C18 C19 107.6(8)
C18 C19 C20 107.1(6)
N4 C20 C19 108.2(8)
N7 C21 C22 109.0(5)
C21 C22 C23 105.6(5)
N6 C23 C22 109.9(5)
C27B C27A F1 82.1(12)
C27B C27A F2 75.0(12)
F1 C27A F2 113.2(10)
C27B C27A F3A 156.8(14)
F1 C27A F3A 111.1(11)
F2 C27A F3A 114.0(11)
C27B C27A S1A 45.0(9)
F1 C27A S1A 106.3(8)
F2 C27A S1A 99.5(9)
F3A C27A S1A 111.9(9)
C27B C27A S1B 63.1(10)
F1 C27A S1B 111.4(7)
F2 C27A S1B 111.7(9)
F3A C27A S1B 93.9(8)
S1A C27A S1B 18.36(15)
C27A C27B S1A 99.6(13)
C27A C27B F3B 163.4(17)
S1A C27B F3B 94.4(14)
C27A C27B F2 60.2(11)
S1A C27B F2 121.2(11)
F3B C27B F2 119.2(14)
C27A C27B O8A 158.3(18)
S1A C27B O8A 59.5(12)
F3B C27B O8A 35.0(12)
F2 C27B O8A 133.4(13)
C27A C27B F1 54.9(9)
S1A C27B F1 122.1(9)
F3B C27B F1 109.7(12)
F2 C27B F1 91.9(11)
O8A C27B F1 129.1(12)
C27A C27B S1B 84.9(11)
S1A C27B S1B 15.1(3)
F3B C27B S1B 108.2(13)
F2 C27B S1B 116.4(10)
O8A C27B S1B 73.8(13)
F1 C27B S1B 110.1(8)
N5 B1 N7 108.6(5)
N5 B1 N3 108.8(5)
N7 B1 N3 105.7(4)

loop_
_geom_bond_atom_site_label_1
_geom_bond_atom_site_label_2
_geom_bond_distance
W N8 1.776(4)
W N6 2.192(3)
W N2 2.195(4)
W C6 2.232(5)
W N4 2.245(5)
W C5 2.254(4)
W P1 2.5203(12)
S1A S1B 0.631(3)
S1A C27B 1.285(16)
S1A O6 1.359(7)
S1A O8A 1.392(17)
S1A O7 1.559(7)
S1A C27A 1.793(12)
S1A F3B 1.897(12)
S1A O8B 1.952(10)
S1B O7 1.293(8)
S1B O6 1.347(8)
S1B O8B 1.456(10)
S1B C27B 1.776(15)
S1B O8A 1.977(19)
S1B C27A 1.984(11)
P1 C26 1.802(8)
P1 C24 1.806(7)
P1 C25 1.813(7)
F1 C27A 1.266(12)
F1 C27B 1.532(15)
F2 C27A 1.298(12)
F2 C27B 1.446(17)
F3A C27A 1.327(18)
F3A O8B 1.657(15)
F3B O8A 0.86(3)
F3B C27B 1.30(2)
O1 C9 1.215(9)
O2 C9 1.245(8)
O2 C10 1.612(11)
O3 C11 1.188(8)
O4 C11 1.319(7)
O4 C12 1.464(8)
O5 N8 1.193(6)
O8A C27B 1.50(3)
N1 C4 1.319(6)
N1 C14 1.457(7)
N1 C13 1.480(7)
N2 C17 1.334(6)
N2 N3 1.354(6)
N3 C15 1.329(7)
N3 B1 1.571(8)
N4 N5 1.356(8)
N4 C20 1.372(7)
N5 C18 1.362(7)
N5 B1 1.523(9)
N6 C23 1.341(6)
N6 N7 1.384(5)
N7 C21 1.353(7)
N7 B1 1.545(8)
C1 C2 1.452(13)
C1 C6 1.560(11)
C1 C8 1.582(8)
C2 C3 1.511(11)
C2 C7 1.554(10)
C3 C4 1.496(6)
C4 C5 1.427(7)
C5 C6 1.463(6)
C8 C9 1.526(8)
C8 C11 1.539(9)
C15 C16 1.388(9)
C16 C17 1.370(7)
C18 C19 1.363(13)
C19 C20 1.400(13)
C21 C22 1.366(10)
C22 C23 1.402(8)
C27A C27B 1.055(19)
